data_2200176
loop_
_publ_author_name
'Cannon, Debbie'
'Quesada, Antonio'
'Quiroga, Jairo'
'Mej\'ia, Diana'
'Insuasty, Braulio'
'Abonia, Rodrigo'
'Cobo, Justo'
'Nogueras, Manuel'
'S\'anchez, Adolfo'
'Low, John Nicolson'

_publ_section_title
3,7,7-Trimethyl-4-(\b-naphthyl)-4,7,8,9-tetrahydro-2<i>H</i>-pyrazolo[3,4-<i>b</i>]quinolin-5(6<i>H</i>)-one
_journal_issue 2
_journal_name_full 'Acta Crystallographica Section E'
_journal_page_first o160
_journal_page_last o162
_journal_paper_doi 10.1107/S1600536801001489
_journal_volume 57
_journal_year 2001
_chemical_formula_moiety 'C23 H23 N3 O'
_chemical_formula_sum 'C23 H23 N3 O'
_chemical_formula_weight 357.44
_chemical_melting_point 602
_chemical_name_systematic
;
3,7,7-Trimethyl-4-(\b-naphthyl)-4,7,8,9-tetrahydro-2H-pyrazolo[3,4-b]-
quinolin-5(6H)-one
;
_space_group_IT_number 14
_symmetry_cell_setting monoclinic
_symmetry_space_group_name_Hall '-P 2ybc'
_symmetry_space_group_name_H-M 'P 1 21/c 1'
_cell_angle_alpha 90.00
_cell_angle_beta 106.13(3)
_cell_angle_gamma 90.00
_cell_formula_units_Z 4
_cell_length_a 9.1222(18)
_cell_length_b 15.281(3)
_cell_length_c 14.346(3)
_cell_measurement_reflns_used 4401
_cell_measurement_temperature 150.0(10)
_cell_measurement_theta_max 27.56
_cell_measurement_theta_min 1.99
_cell_volume 1921.1(7)
_computing_cell_refinement 'DENZO-SMN (Otwinowski & Minor, 1997)'
_computing_data_collection 'KappaCCD Server Software (Nonius, 1997)'
_computing_data_reduction DENZO-SMN
_computing_molecular_graphics 'ORTEPII (Johnson, 1976) and PLATON (Spek, 2000)'
_computing_publication_material 'SHELXL97  and WordPerfect macro PRPKAPPA (Ferguson, 1999)'
_computing_structure_refinement 'SHELXL97 (Sheldrick, 1997)'
_computing_structure_solution 'SHELXS97 (Sheldrick, 1997)'
_diffrn_ambient_temperature 150.0(10)
_diffrn_measured_fraction_theta_full .992
_diffrn_measured_fraction_theta_max .992
_diffrn_measurement_device_type KappaCCD
_diffrn_measurement_method '\f and \w scans with \k offsets'
_diffrn_radiation_monochromator graphite
_diffrn_radiation_source 'fine-focus sealed X-ray tube'
_diffrn_radiation_type MoK\a
_diffrn_radiation_wavelength .71073
_diffrn_reflns_av_R_equivalents .062
_diffrn_reflns_av_sigmaI/netI .0628
_diffrn_reflns_limit_h_max 11
_diffrn_reflns_limit_h_min -11
_diffrn_reflns_limit_k_max 19
_diffrn_reflns_limit_k_min -19
_diffrn_reflns_limit_l_max 18
_diffrn_reflns_limit_l_min -18
_diffrn_reflns_number 16205
_diffrn_reflns_theta_full 27.56
_diffrn_reflns_theta_max 27.56
_diffrn_reflns_theta_min 1.99
_diffrn_standards_decay_% negligible
_exptl_absorpt_coefficient_mu .077
_exptl_absorpt_correction_T_max .989
_exptl_absorpt_correction_T_min .974
_exptl_absorpt_correction_type multi-scan
_exptl_absorpt_process_details '(DENZO-SMN; Otwinowski & Minor, 1997)'
_exptl_crystal_colour colourless
_exptl_crystal_density_diffrn 1.236
_exptl_crystal_density_method 'not measured'
_exptl_crystal_description block
_exptl_crystal_F_000 760
_exptl_crystal_size_max .35
_exptl_crystal_size_mid .18
_exptl_crystal_size_min .14
_refine_diff_density_max .226
_refine_diff_density_min -.275
_refine_ls_extinction_method none
_refine_ls_goodness_of_fit_ref 1.029
_refine_ls_hydrogen_treatment constr
_refine_ls_matrix_type full
_refine_ls_number_parameters 245
_refine_ls_number_reflns 4401
_refine_ls_number_restraints 0
_refine_ls_restrained_S_all 1.029
_refine_ls_R_factor_all .086
_refine_ls_R_factor_gt .051
_refine_ls_shift/su_max <0.001
_refine_ls_shift/su_mean .000
_refine_ls_structure_factor_coef Fsqd
_refine_ls_weighting_details 'w = 1/[\s^2^(Fo^2^)+(0.0763P)^2^] where P = (Fo^2^+2Fc^2^)/3'
_refine_ls_weighting_scheme calc
_refine_ls_wR_factor_ref .137
_reflns_number_gt 2994
_reflns_number_total 4401
_reflns_threshold_expression I>2\s(I)
_cod_data_source_file na6039.cif
_cod_data_source_block 1
_cod_depositor_comments
;
The following automatic conversions were performed:

'_exptl_absorpt_correction_type' value 'Multi-scan' changed to
'multi-scan' according to
/home/saulius/struct/CIF-dictionaries/cif_core.dic dictionary named
'cif_core.dic' version 2.4.1 from 2010-06-29.

Automatic conversion script
Id: cif_fix_values 1715 2011-07-08 13:25:40Z adriana 
;
_cod_original_cell_volume 1921.0(7)
_cod_original_sg_symbol_H-M 'P 21/c'
_cod_database_code 2200176
_cod_database_fobs_code 2200176

loop_
_symmetry_equiv_pos_as_xyz
'x, y, z'
'-x, y+1/2, -z+1/2'
'-x, -y, -z'
'x, -y-1/2, z-1/2'

loop_
_atom_site_label
_atom_site_fract_x
_atom_site_fract_y
_atom_site_fract_z
_atom_site_U_iso_or_equiv
_atom_site_adp_type
_atom_site_calc_flag
_atom_site_refinement_flags
_atom_site_occupancy
_atom_site_disorder_assembly
_atom_site_disorder_group
_atom_site_type_symbol
N1 -.08690(15) .49567(8) .87092(9) .0266(3) Uani d . 1 . . N
N2 -.14671(14) .50100(8) .77261(9) .0271(3) Uani d . 1 . . N
C3 -.11695(17) .43020(10) .72492(11) .0259(4) Uani d . 1 . . C
C31 -.1677(2) .42393(12) .61717(11) .0358(4) Uani d . 1 . . C
C3A -.03500(17) .37374(10) .79488(11) .0245(3) Uani d . 1 . . C
C4 .02769(17) .28315(9) .79326(11) .0236(3) Uani d . 1 . . C
C41 -.13242(18) .15730(10) .70697(11) .0275(4) Uani d . 1 . . C
C42 -.09687(18) .21414(10) .78258(11) .0250(3) Uani d . 1 . . C
C43 -.17867(19) .20933(11) .85316(12) .0310(4) Uani d . 1 . . C
C44 -.2933(2) .15026(11) .84482(12) .0338(4) Uani d . 1 . . C
C45 -.45556(19) .03165(11) .75382(13) .0362(4) Uani d . 1 . . C
C46 -.4903(2) -.02461(11) .67764(13) .0407(5) Uani d . 1 . . C
C47 -.4042(2) -.02429(12) .61067(14) .0429(5) Uani d . 1 . . C
C48 -.2890(2) .03424(11) .61845(13) .0368(4) Uani d . 1 . . C
C48A -.25077(17) .09393(10) .69594(11) .0273(4) Uani d . 1 . . C
C44A -.33384(18) .09171(10) .76635(11) .0300(4) Uani d . 1 . . C
C4A .15391(17) .27030(9) .88723(10) .0233(3) Uani d . 1 . . C
C5 .26617(17) .20408(9) .88870(11) .0240(3) Uani d . 1 . . C
O51 .26432(13) .15970(7) .81623(8) .0308(3) Uani d . 1 . . O
C6 .39283(18) .19092(10) .98122(11) .0274(4) Uani d . 1 . . C
C7 .34492(17) .20762(9) 1.07350(11) .0253(4) Uani d . 1 . . C
C71 .48401(19) .20359(11) 1.16209(12) .0330(4) Uani d . 1 . . C
C72 .22789(19) .13925(10) 1.08329(12) .0316(4) Uani d . 1 . . C
C8 .27666(18) .29944(10) 1.06552(11) .0264(4) Uani d . 1 . . C
C8A .16174(17) .31720(9) .96983(11) .0236(3) Uani d . 1 . . C
N9 .06635(15) .38529(8) .97054(9) .0262(3) Uani d . 1 . . N
C9A -.01999(17) .41768(10) .88167(10) .0240(3) Uani d . 1 . . C
H2 -.1995 .5462 .7433 .033 Uiso calc R 1 . . H
H31A -.2657 .4541 .5925 .054 Uiso calc R 1 . . H
H31B -.1795 .3622 .5979 .054 Uiso calc R 1 . . H
H31C -.0914 .4513 .5901 .054 Uiso calc R 1 . . H
H4 .0724 .2782 .7372 .028 Uiso calc R 1 . . H
H41 -.0768 .1598 .6600 .033 Uiso calc R 1 . . H
H43 -.1531 .2479 .9072 .037 Uiso calc R 1 . . H
H44 -.3468 .1486 .8929 .041 Uiso calc R 1 . . H
H45 -.5139 .0307 .7993 .043 Uiso calc R 1 . . H
H46 -.5730 -.0643 .6698 .049 Uiso calc R 1 . . H
H47 -.4265 -.0655 .5591 .051 Uiso calc R 1 . . H
H48 -.2340 .0348 .5711 .044 Uiso calc R 1 . . H
H6A .4783 .2306 .9806 .033 Uiso calc R 1 . . H
H6B .4309 .1301 .9827 .033 Uiso calc R 1 . . H
H71A .4522 .2144 1.2209 .049 Uiso calc R 1 . . H
H71B .5581 .2482 1.1562 .049 Uiso calc R 1 . . H
H71C .5311 .1456 1.1660 .049 Uiso calc R 1 . . H
H72A .1977 .1504 1.1427 .047 Uiso calc R 1 . . H
H72B .2730 .0807 1.0865 .047 Uiso calc R 1 . . H
H72C .1379 .1428 1.0270 .047 Uiso calc R 1 . . H
H8A .2270 .3077 1.1181 .032 Uiso calc R 1 . . H
H8B .3602 .3428 1.0753 .032 Uiso calc R 1 . . H
H9 .0594 .4082 1.0255 .031 Uiso calc R 1 . . H

loop_
_atom_site_aniso_label
_atom_site_aniso_U_11
_atom_site_aniso_U_22
_atom_site_aniso_U_33
_atom_site_aniso_U_12
_atom_site_aniso_U_13
_atom_site_aniso_U_23
N1 .0290(7) .0236(7) .0251(7) .0037(6) .0042(6) .0018(6)
N2 .0272(7) .0246(7) .0268(7) .0048(6) .0030(6) .0038(6)
C3 .0245(8) .0269(8) .0265(8) -.0006(7) .0070(7) .0026(7)
C31 .0367(10) .0407(10) .0266(8) .0049(8) .0033(7) .0026(8)
C3A .0241(8) .0238(8) .0251(8) .0002(6) .0063(6) .0001(7)
C4 .0263(8) .0236(8) .0211(7) .0001(6) .0071(6) -.0024(6)
C41 .0247(9) .0287(8) .0283(8) .0041(7) .0060(7) -.0029(7)
C42 .0252(8) .0216(8) .0250(7) .0043(6) .0018(6) -.0002(6)
C43 .0341(10) .0308(8) .0272(8) -.0019(7) .0068(7) -.0029(7)
C44 .0347(10) .0373(9) .0311(9) .0001(8) .0119(7) .0027(8)
C45 .0282(10) .0323(9) .0448(10) -.0007(7) .0046(8) .0083(8)
C46 .0312(10) .0282(9) .0536(11) -.0042(8) -.0033(9) .0058(9)
C47 .0374(11) .0304(9) .0509(11) .0000(8) -.0044(9) -.0091(9)
C48 .0324(10) .0334(9) .0409(10) .0030(8) .0038(8) -.0090(8)
C48A .0228(8) .0229(8) .0320(8) .0048(6) .0007(7) -.0011(7)
C44A .0266(9) .0251(8) .0335(9) .0053(7) .0006(7) .0049(7)
C4A .0245(8) .0201(7) .0252(8) -.0017(6) .0067(6) -.0008(7)
C5 .0250(8) .0201(7) .0285(8) -.0043(6) .0100(7) -.0024(7)
O51 .0326(7) .0265(6) .0344(6) -.0002(5) .0112(5) -.0097(5)
C6 .0234(9) .0242(8) .0345(9) .0006(6) .0077(7) -.0016(7)
C7 .0244(9) .0221(8) .0281(8) .0016(6) .0050(7) .0003(7)
C71 .0312(10) .0309(9) .0331(9) .0023(7) .0027(7) .0012(8)
C72 .0321(9) .0271(8) .0352(9) -.0003(7) .0086(7) .0027(7)
C8 .0301(9) .0225(8) .0244(8) .0014(6) .0042(7) -.0017(7)
C8A .0270(9) .0184(7) .0253(8) -.0011(6) .0070(7) .0001(6)
N9 .0340(8) .0228(6) .0211(6) .0068(6) .0066(6) -.0006(5)
C9A .0261(8) .0207(7) .0248(8) .0010(6) .0063(6) .0010(7)

loop_
_atom_type_symbol
_atom_type_description
_atom_type_scat_dispersion_real
_atom_type_scat_dispersion_imag
_atom_type_scat_source
C C .0033 .0016 'International Tables Vol C Tables 4.2.6.8 and 6.1.1.4'
H H .0000 .0000 'International Tables Vol C Tables 4.2.6.8 and 6.1.1.4'
N N .0061 .0033 'International Tables Vol C Tables 4.2.6.8 and 6.1.1.4'
O O .0106 .0060 'International Tables Vol C Tables 4.2.6.8 and 6.1.1.4'

loop_
_geom_angle_atom_site_label_1
_geom_angle_atom_site_label_2
_geom_angle_atom_site_label_3
_geom_angle
_geom_angle_publ_flag
C9A N1 N2 102.25(12) yes
C3 N2 N1 113.42(12) yes
C3 N2 H2 123.3 no
N1 N2 H2 123.3 no
N2 C3 C3A 106.17(13) no
N2 C3 C31 122.05(14) no
C3A C3 C31 131.78(15) no
C3 C31 H31A 109.5 no
C3 C31 H31B 109.5 no
H31A C31 H31B 109.5 no
C3 C31 H31C 109.5 no
H31A C31 H31C 109.5 no
H31B C31 H31C 109.5 no
C3 C3A C9A 104.43(13) no
C3 C3A C4 134.37(14) no
C9A C3A C4 121.16(13) no
C3A C4 C4A 107.63(12) no
C3A C4 C42 111.26(12) no
C4A C4 C42 111.00(12) no
C3A C4 H4 109.0 no
C4A C4 H4 109.0 no
C42 C4 H4 109.0 no
C42 C41 C48A 121.92(15) no
C42 C41 H41 119.0 no
C48A C41 H41 119.0 no
C41 C42 C43 118.81(15) no
C41 C42 C4 121.89(14) no
C43 C42 C4 119.30(13) no
C44 C43 C42 121.05(15) no
C44 C43 H43 119.5 no
C42 C43 H43 119.5 no
C43 C44 C44A 121.18(16) no
C43 C44 H44 119.4 no
C44A C44 H44 119.4 no
C46 C45 C44A 120.88(17) no
C46 C45 H45 119.6 no
C44A C45 H45 119.6 no
C45 C46 C47 120.05(16) no
C45 C46 H46 120.0 no
C47 C46 H46 120.0 no
C48 C47 C46 120.92(17) no
C48 C47 H47 119.5 no
C46 C47 H47 119.5 no
C47 C48 C48A 120.52(18) no
C47 C48 H48 119.7 no
C48A C48 H48 119.7 no
C48 C48A C44A 118.85(15) no
C48 C48A C41 122.84(16) no
C44A C48A C41 118.30(14) no
C44 C44A C45 122.57(16) no
C44 C44A C48A 118.71(15) no
C45 C44A C48A 118.71(15) no
C8A C4A C5 119.39(14) no
C8A C4A C4 122.90(13) no
C5 C4A C4 117.69(13) no
O51 C5 C4A 122.06(14) no
O51 C5 C6 119.57(13) no
C4A C5 C6 118.35(13) no
C5 C6 C7 113.95(12) no
C5 C6 H6A 108.8 no
C7 C6 H6A 108.8 no
C5 C6 H6B 108.8 no
C7 C6 H6B 108.8 no
H6A C6 H6B 107.7 no
C8 C7 C6 107.33(12) no
C8 C7 C71 109.07(13) no
C6 C7 C71 110.06(13) no
C8 C7 C72 110.77(13) no
C6 C7 C72 109.95(13) no
C71 C7 C72 109.63(13) no
C7 C71 H71A 109.5 no
C7 C71 H71B 109.5 no
H71A C71 H71B 109.5 no
C7 C71 H71C 109.5 no
H71A C71 H71C 109.5 no
H71B C71 H71C 109.5 no
C7 C72 H72A 109.5 no
C7 C72 H72B 109.5 no
H72A C72 H72B 109.5 no
C7 C72 H72C 109.5 no
H72A C72 H72C 109.5 no
H72B C72 H72C 109.5 no
C8A C8 C7 113.64(13) no
C8A C8 H8A 108.8 no
C7 C8 H8A 108.8 no
C8A C8 H8B 108.8 no
C7 C8 H8B 108.8 no
H8A C8 H8B 107.7 no
N9 C8A C4A 121.87(14) no
N9 C8A C8 114.67(13) no
C4A C8A C8 123.45(14) no
C8A N9 C9A 117.82(12) yes
C8A N9 H9 121.1 no
C9A N9 H9 121.1 no
N1 C9A C3A 113.73(13) no
N1 C9A N9 123.43(13) no
C3A C9A N9 122.69(13) no

loop_
_geom_bond_atom_site_label_1
_geom_bond_atom_site_label_2
_geom_bond_site_symmetry_2
_geom_bond_distance
_geom_bond_publ_flag
N1 C9A . 1.328(2) yes
N1 N2 . 1.366(2) yes
N2 C3 . 1.347(2) yes
N2 H2 . .8800 no
C3 C3A . 1.376(2) no
C3 C31 . 1.488(2) no
C31 H31A . .9800 no
C31 H31B . .9800 no
C31 H31C . .9800 no
C3A C9A . 1.387(2) no
C3A C4 . 1.500(2) no
C4 C4A . 1.523(2) no
C4 C42 . 1.526(2) no
C4 H4 . 1.0000 no
C41 C42 . 1.357(2) no
C41 C48A . 1.426(2) no
C41 H41 . .9500 no
C42 C43 . 1.417(2) no
C43 C44 . 1.361(2) no
C43 H43 . .9500 no
C44 C44A . 1.405(2) no
C44 H44 . .9500 no
C45 C46 . 1.357(2) no
C45 C44A . 1.413(2) no
C45 H45 . .9500 no
C46 C47 . 1.400(3) no
C46 H46 . .9500 no
C47 C48 . 1.361(2) no
C47 H47 . .9500 no
C48 C48A . 1.405(2) no
C48 H48 . .9500 no
C48A C44A . 1.422(2) no
C4A C8A . 1.370(2) no
C4A C5 . 1.436(2) no
C5 O51 . 1.2374(18) no
C5 C6 . 1.512(2) no
C6 C7 . 1.526(2) no
C6 H6A . .9900 no
C6 H6B . .9900 no
C7 C8 . 1.526(2) no
C7 C71 . 1.527(2) no
C7 C72 . 1.528(2) no
C71 H71A . .9800 no
C71 H71B . .9800 no
C71 H71C . .9800 no
C72 H72A . .9800 no
C72 H72B . .9800 no
C72 H72C . .9800 no
C8 C8A . 1.502(2) no
C8 H8A . .9900 no
C8 H8B . .9900 no
C8A N9 . 1.358(2) yes
N9 C9A . 1.390(2) yes
N9 H9 . .8800 no

loop_
_geom_hbond_atom_site_label_D
_geom_hbond_atom_site_label_H
_geom_hbond_atom_site_label_A
_geom_hbond_site_symmetry_A
_geom_hbond_distance_DH
_geom_hbond_distance_HA
_geom_hbond_distance_DA
_geom_hbond_angle_DHA
_geom_hbond_publ_flag
N2 H2 O51 2_556 .88 1.95 2.810(2) 165 y
N9 H9 N1 3_567 .88 2.05 2.878(2) 155 y

loop_
_geom_torsion_atom_site_label_1
_geom_torsion_atom_site_label_2
_geom_torsion_atom_site_label_3
_geom_torsion_atom_site_label_4
_geom_torsion
_geom_torsion_publ_flag
C9A N1 N2 C3 -.59(17) no
N1 N2 C3 C3A .99(18) no
N1 N2 C3 C31 -178.09(14) no
N2 C3 C3A C9A -.93(17) no
C31 C3 C3A C9A 178.03(16) no
N2 C3 C3A C4 176.73(16) no
C31 C3 C3A C4 -4.3(3) no
C3 C3A C4 C4A 159.62(17) no
C9A C3A C4 C4A -23.03(19) no
C3 C3A C4 C42 -78.6(2) no
C9A C3A C4 C42 98.79(17) no
C48A C41 C42 C43 .9(2) no
C48A C41 C42 C4 -178.76(13) no
C3A C4 C42 C41 120.70(15) no
C4A C4 C42 C41 -119.46(16) no
C3A C4 C42 C43 -58.94(18) no
C4A C4 C42 C43 60.90(18) no
C41 C42 C43 C44 -1.4(2) no
C4 C42 C43 C44 178.23(14) no
C42 C43 C44 C44A .4(3) no
C44A C45 C46 C47 .6(2) no
C45 C46 C47 C48 -2.6(3) no
C46 C47 C48 C48A 2.1(3) no
C47 C48 C48A C44A .4(2) no
C47 C48 C48A C41 -179.23(15) no
C42 C41 C48A C48 -179.72(15) no
C42 C41 C48A C44A .6(2) no
C43 C44 C44A C45 -177.80(15) no
C43 C44 C44A C48A 1.1(2) no
C46 C45 C44A C44 -179.24(15) no
C46 C45 C44A C48A 1.8(2) no
C48 C48A C44A C44 178.70(15) no
C41 C48A C44A C44 -1.6(2) no
C48 C48A C44A C45 -2.3(2) no
C41 C48A C44A C45 177.35(14) no
C3A C4 C4A C8A 23.76(19) no
C42 C4 C4A C8A -98.22(16) no
C3A C4 C4A C5 -158.04(13) no
C42 C4 C4A C5 79.98(16) no
C8A C4A C5 O51 179.87(14) no
C4 C4A C5 O51 1.6(2) no
C8A C4A C5 C6 -2.1(2) no
C4 C4A C5 C6 179.59(12) no
O51 C5 C6 C7 -148.75(14) no
C4A C5 C6 C7 33.22(19) no
C5 C6 C7 C8 -54.59(16) no
C5 C6 C7 C71 -173.17(13) no
C5 C6 C7 C72 65.96(17) no
C6 C7 C8 C8A 47.89(17) no
C71 C7 C8 C8A 167.10(13) no
C72 C7 C8 C8A -72.15(17) no
C5 C4A C8A N9 174.52(13) no
C4 C4A C8A N9 -7.3(2) no
C5 C4A C8A C8 -4.2(2) no
C4 C4A C8A C8 173.99(13) no
C7 C8 C8A N9 160.58(13) no
C7 C8 C8A C4A -20.6(2) no
C4A C8A N9 C9A -12.4(2) no
C8 C8A N9 C9A 166.38(13) no
N2 N1 C9A C3A -.06(17) no
N2 N1 C9A N9 175.61(14) no
C3 C3A C9A N1 .63(18) no
C4 C3A C9A N1 -177.41(13) no
C3 C3A C9A N9 -175.07(14) no
C4 C3A C9A N9 6.9(2) no
C8A N9 C9A N1 -162.52(14) no
C8A N9 C9A C3A 12.8(2) no

loop_
_cod_related_entry_id
_cod_related_entry_database
_cod_related_entry_code
1 ChemSpider 10230708
